data_7702097
loop_
_publ_author_name
'Chang, Yao-Pang'
'Levason, William'
'Light, Mark E.'
'Reid, Gillian'

_publ_section_title
;
 Niobium tetrachloride complexes with thio-, seleno- and telluro-ether
 coordination - synthesis and structures.
;
_journal_issue 41
_journal_name_full 'Dalton transactions (Cambridge, England : 2003)'
_journal_page_first 16262
_journal_page_last 16274
_journal_paper_doi 10.1039/c6dt02979e
_journal_volume 45
_journal_year 2016
_chemical_formula_moiety 'C4 H12 Cl8 Nb2 S2'
_chemical_formula_sum 'C4 H12 Cl8 Nb2 S2'
_chemical_formula_weight 593.68
_chemical_properties_physical ', Air-sensitive,Moisture-sensitive'
_space_group_crystal_system monoclinic
_space_group_IT_number 14
_space_group_name_Hall '-P 2yn'
_space_group_name_H-M_alt 'P 1 21/n 1'
_atom_sites_solution_hydrogens geom
_audit_creation_method SHELXL-2014/7
_audit_update_record
;
2016-07-18 deposited with the CCDC.
2016-09-13 downloaded from the CCDC.
;
_cell_angle_alpha 90
_cell_angle_beta 94.499(4)
_cell_angle_gamma 90
_cell_formula_units_Z 2
_cell_length_a 6.4589(2)
_cell_length_b 10.1598(4)
_cell_length_c 13.1644(5)
_cell_measurement_reflns_used 3983
_cell_measurement_temperature 100(2)
_cell_measurement_theta_max 31.9990
_cell_measurement_theta_min 2.4850
_cell_volume 861.20(5)
_computing_cell_refinement 'Bruker FRAMBO'
_computing_data_collection 'Bruker FRAMBO'
_computing_data_reduction 'Bruker SAINT'
_computing_molecular_graphics 'Bruker SHELXTL'
_computing_publication_material 'Bruker SHELXTL'
_computing_structure_refinement 'SHELXL-2014/7 (Sheldrick, 2014)'
_computing_structure_solution 'Bruker SHELXTL'
_diffrn_ambient_temperature 100(2)
_diffrn_detector_area_resol_mean 28.5714
_diffrn_measured_fraction_theta_full 0.999
_diffrn_measured_fraction_theta_max 0.999
_diffrn_measurement_device_type 'Rigaku AFC12 (Right)'
_diffrn_measurement_method 'profile data from \w-scans'
_diffrn_radiation_type MoK\a
_diffrn_radiation_wavelength 0.71073
_diffrn_reflns_av_R_equivalents 0.0199
_diffrn_reflns_av_unetI/netI 0.0196
_diffrn_reflns_Laue_measured_fraction_full 0.999
_diffrn_reflns_Laue_measured_fraction_max 0.999
_diffrn_reflns_limit_h_max 7
_diffrn_reflns_limit_h_min -7
_diffrn_reflns_limit_k_max 12
_diffrn_reflns_limit_k_min -12
_diffrn_reflns_limit_l_max 16
_diffrn_reflns_limit_l_min -16
_diffrn_reflns_number 5264
_diffrn_reflns_point_group_measured_fraction_full 0.999
_diffrn_reflns_point_group_measured_fraction_max 0.999
_diffrn_reflns_theta_full 25.242
_diffrn_reflns_theta_max 25.987
_diffrn_reflns_theta_min 2.535
_diffrn_source 'Rotating Anode'
_exptl_absorpt_coefficient_mu 2.787
_exptl_absorpt_correction_T_max 1.00000
_exptl_absorpt_correction_T_min 0.68615
_exptl_absorpt_correction_type multi-scan
_exptl_absorpt_process_details
; 
CrysAlisPro 1.171.38.41 (Rigaku Oxford Diffraction, 2015) 
Empirical absorption correction using spherical harmonics, 
 implemented in SCALE3 ABSPACK scaling algorithm. 
;
_exptl_crystal_colour yellow
_exptl_crystal_density_diffrn 2.289
_exptl_crystal_description block
_exptl_crystal_F_000 572
_exptl_crystal_size_max 0.137
_exptl_crystal_size_mid 0.072
_exptl_crystal_size_min 0.034
_refine_diff_density_max 0.570
_refine_diff_density_min -0.582
_refine_diff_density_rms 0.096
_refine_ls_extinction_method none
_refine_ls_goodness_of_fit_ref 1.030
_refine_ls_hydrogen_treatment constr
_refine_ls_matrix_type full
_refine_ls_number_parameters 75
_refine_ls_number_reflns 1690
_refine_ls_number_restraints 0
_refine_ls_restrained_S_all 1.030
_refine_ls_R_factor_all 0.0233
_refine_ls_R_factor_gt 0.0205
_refine_ls_shift/su_max 0.001
_refine_ls_shift/su_mean 0.000
_refine_ls_structure_factor_coef Fsqd
_refine_ls_weighting_details 'w=1/[\s^2^(Fo^2^)+(0.0288P)^2^+0.9127P] where P=(Fo^2^+2Fc^2^)/3'
_refine_ls_weighting_scheme calc
_refine_ls_wR_factor_gt 0.0509
_refine_ls_wR_factor_ref 0.0521
_reflns_Friedel_coverage 0.000
_reflns_number_gt 1570
_reflns_number_total 1690
_reflns_threshold_expression 'I > 2\s(I)'
_cod_data_source_file c6dt02979e2.cif
_cod_data_source_block 2016_0505r1
_cod_original_sg_symbol_H-M 'P 21/n'
_cod_database_code 7702097
_shelx_shelxl_version_number 2014/7
_shelx_space_group_comment
; 
The symmetry employed for this shelxl refinement is uniquely defined 
by the following loop, which should always be used as a source of 
symmetry information in preference to the above space-group names. 
They are only intended as comments. 
;
_shelx_estimated_absorpt_t_min 0.701
_shelx_estimated_absorpt_t_max 0.911

loop_
_space_group_symop_operation_xyz
'x, y, z'
'-x+1/2, y+1/2, -z+1/2'
'-x, -y, -z'
'x-1/2, -y-1/2, z-1/2'

loop_
_atom_site_label
_atom_site_type_symbol
_atom_site_fract_x
_atom_site_fract_y
_atom_site_fract_z
_atom_site_U_iso_or_equiv
_atom_site_adp_type
_atom_site_occupancy
_atom_site_site_symmetry_order
_atom_site_calc_flag
_atom_site_refinement_flags_posn
_atom_site_refinement_flags_adp
Nb1 Nb 1.05339(3) 0.14902(2) 0.49580(2) 0.01023(9) Uani 1 1 d . .
Cl1 Cl 1.31913(9) 0.29477(6) 0.56126(5) 0.01819(15) Uani 1 1 d . .
Cl2 Cl 0.84323(9) 0.19683(6) 0.62515(4) 0.01472(14) Uani 1 1 d . .
Cl3 Cl 1.18366(10) 0.12871(6) 0.33767(5) 0.01646(15) Uani 1 1 d . .
Cl4 Cl 1.25630(9) -0.02464(6) 0.58104(5) 0.01371(14) Uani 1 1 d . .
S1 S 0.88772(10) 0.36936(6) 0.42503(5) 0.01289(14) Uani 1 1 d . .
C1 C 1.0547(4) 0.4439(3) 0.3383(2) 0.0185(6) Uani 1 1 d . .
H1A H 1.0678 0.3852 0.2801 0.028 Uiso 1 1 calc R U
H1B H 1.1921 0.4591 0.3734 0.028 Uiso 1 1 calc R U
H1C H 0.9952 0.5280 0.3142 0.028 Uiso 1 1 calc R U
C2 C 0.6663(4) 0.3360(3) 0.3380(2) 0.0211(6) Uani 1 1 d . .
H2A H 0.6114 0.4188 0.3088 0.032 Uiso 1 1 calc R U
H2B H 0.5589 0.2922 0.3744 0.032 Uiso 1 1 calc R U
H2C H 0.7075 0.2786 0.2832 0.032 Uiso 1 1 calc R U

loop_
_atom_site_aniso_label
_atom_site_aniso_U_11
_atom_site_aniso_U_22
_atom_site_aniso_U_33
_atom_site_aniso_U_23
_atom_site_aniso_U_13
_atom_site_aniso_U_12
Nb1 0.00984(13) 0.01078(14) 0.01009(13) 0.00020(8) 0.00099(9) 0.00055(8)
Cl1 0.0143(3) 0.0156(3) 0.0240(3) -0.0012(3) -0.0030(2) -0.0019(3)
Cl2 0.0169(3) 0.0152(3) 0.0126(3) 0.0000(2) 0.0044(2) 0.0020(3)
Cl3 0.0210(3) 0.0145(3) 0.0149(3) 0.0006(2) 0.0078(2) 0.0007(2)
Cl4 0.0121(3) 0.0128(3) 0.0157(3) 0.0010(2) -0.0024(2) 0.0005(2)
S1 0.0147(3) 0.0119(3) 0.0122(3) 0.0012(2) 0.0014(2) 0.0010(2)
C1 0.0217(14) 0.0160(14) 0.0186(13) 0.0037(11) 0.0060(11) -0.0002(11)
C2 0.0166(14) 0.0207(15) 0.0247(15) 0.0051(11) -0.0062(11) 0.0009(11)

loop_
_atom_type_symbol
_atom_type_description
_atom_type_scat_dispersion_real
_atom_type_scat_dispersion_imag
_atom_type_scat_source
C C 0.0033 0.0016 'International Tables Vol C Tables 4.2.6.8 and 6.1.1.4'
H H 0.0000 0.0000 'International Tables Vol C Tables 4.2.6.8 and 6.1.1.4'
S S 0.1246 0.1234 'International Tables Vol C Tables 4.2.6.8 and 6.1.1.4'
Cl Cl 0.1484 0.1585 'International Tables Vol C Tables 4.2.6.8 and 6.1.1.4'
Nb Nb -2.0727 0.6215 'International Tables Vol C Tables 4.2.6.8 and 6.1.1.4'

loop_
_geom_angle_atom_site_label_1
_geom_angle_atom_site_label_2
_geom_angle_atom_site_label_3
_geom_angle
_geom_angle_site_symmetry_1
_geom_angle_site_symmetry_3
Cl2 Nb1 Cl3 163.19(3) . .
Cl2 Nb1 Cl1 92.93(2) . .
Cl3 Nb1 Cl1 94.50(2) . .
Cl2 Nb1 Cl4 98.03(2) . .
Cl3 Nb1 Cl4 97.48(2) . .
Cl1 Nb1 Cl4 86.37(2) . .
Cl2 Nb1 Cl4 84.68(2) . 3_756
Cl3 Nb1 Cl4 85.82(2) . 3_756
Cl1 Nb1 Cl4 171.68(2) . 3_756
Cl4 Nb1 Cl4 101.84(2) . 3_756
Cl2 Nb1 S1 80.52(2) . .
Cl3 Nb1 S1 85.61(2) . .
Cl1 Nb1 S1 81.94(2) . .
Cl4 Nb1 S1 168.12(2) . .
Cl4 Nb1 S1 89.80(2) 3_756 .
Cl2 Nb1 Nb1 91.935(18) . 3_756
Cl3 Nb1 Nb1 92.431(18) . 3_756
Cl1 Nb1 Nb1 138.56(2) . 3_756
Cl4 Nb1 Nb1 52.210(16) . 3_756
Cl4 Nb1 Nb1 49.631(15) 3_756 3_756
S1 Nb1 Nb1 139.374(19) . 3_756
Nb1 Cl4 Nb1 78.16(2) . 3_756
C2 S1 C1 99.33(13) . .
C2 S1 Nb1 110.39(10) . .
C1 S1 Nb1 109.69(9) . .
S1 C1 H1A 109.5 . .
S1 C1 H1B 109.5 . .
H1A C1 H1B 109.5 . .
S1 C1 H1C 109.5 . .
H1A C1 H1C 109.5 . .
H1B C1 H1C 109.5 . .
S1 C2 H2A 109.5 . .
S1 C2 H2B 109.5 . .
H2A C2 H2B 109.5 . .
S1 C2 H2C 109.5 . .
H2A C2 H2C 109.5 . .
H2B C2 H2C 109.5 . .

loop_
_geom_bond_atom_site_label_1
_geom_bond_atom_site_label_2
_geom_bond_distance
_geom_bond_site_symmetry_2
Nb1 Cl2 2.3110(6) .
Nb1 Cl3 2.3149(6) .
Nb1 Cl1 2.3768(7) .
Nb1 Cl4 2.4205(6) .
Nb1 Cl4 2.5107(6) 3_756
Nb1 S1 2.6207(7) .
Nb1 Nb1 3.1094(5) 3_756
Cl4 Nb1 2.5107(6) 3_756
S1 C2 1.794(3) .
S1 C1 1.798(3) .
C1 H1A 0.9800 .
C1 H1B 0.9800 .
C1 H1C 0.9800 .
C2 H2A 0.9800 .
C2 H2B 0.9800 .
C2 H2C 0.9800 .
